data_7711502
loop_
_publ_author_name
'Douib, Haiet'
'Flores Gonzalez, Jessica'
'Speed, Saskia'
'Montigaud, Vincent'
'Lefeuvre, Bertrand'
'Dorcet, Vincent'
'Riob\'e, Fran\,cois'
'Maury, Olivier'
'Gouasmia, Abdelkrim'
'Le Guennic, Boris'
'Cador, Olivier'
'Pointillart, Fabrice'

_publ_section_title
;
 Modulation of the magnetic and photophysical properties in 3d--4f and
 4f--4f&#x2032; heterobimetallic complexes involving a
 tetrathiafulvalene-based ligand
;
_journal_name_full 'Dalton Transactions'
_journal_paper_doi 10.1039/D2DT02375J
_journal_year 2022
_chemical_compound_source 'synthesis as described'
_chemical_formula_moiety 'C31 H31 Cu F6 N1 O3 S6'
_chemical_formula_sum 'C31 H31 Cu F6 N O3 S6'
_chemical_formula_weight 863.54
_space_group_crystal_system triclinic
_space_group_IT_number 2
_space_group_name_Hall '-P 1'
_space_group_name_H-M_alt 'P -1'
_atom_sites_solution_hydrogens mixed
_audit_update_record
;
2018-08-31 deposited with the CCDC.	2022-10-14 downloaded from the CCDC.
;
_cell_angle_alpha 113.594(6)
_cell_angle_beta 107.762(6)
_cell_angle_gamma 93.416(6)
_cell_formula_units_Z 2
_cell_length_a 9.7341(18)
_cell_length_b 13.820(3)
_cell_length_c 15.588(3)
_cell_measurement_reflns_used 5869
_cell_measurement_temperature 150
_cell_measurement_theta_max 27.24
_cell_measurement_theta_min 2.63
_cell_measurement_wavelength 0.71073
_cell_volume 1790.0(6)
_computing_cell_refinement 'APEX3 (Bruker, 2015); SAINT (Bruker, 2014)'
_computing_data_collection 'SAINT (Bruker, 2014)'
_computing_data_reduction 'SAINT (Bruker, 2014)'
_computing_molecular_graphics 'SXGRAPH (Farrugia, 1999), Mercury (CSD, 2014)'
_computing_publication_material 'CRYSCALC (T. Roisnel, local program, 2016)'
_computing_structure_refinement 'SHELXL-2014/7 (Sheldrick, 2014)'
_computing_structure_solution 'SHELXT (Sheldrick, 2015)'
_diffrn_ambient_temperature 150
_diffrn_detector '(CMOS) PHOTON 100'
_diffrn_measured_fraction_theta_full 0.999
_diffrn_measured_fraction_theta_max 0.995
_diffrn_measurement_device_type 'D8 VENTURE Bruker AXS'
_diffrn_measurement_method 'rotation images'
_diffrn_radiation_monochromator 'multilayer monochromator'
_diffrn_radiation_probe x-ray
_diffrn_radiation_source 'Incoatec microfocus sealed tube'
_diffrn_radiation_type MoK\a
_diffrn_radiation_wavelength 0.71073
_diffrn_reflns_av_R_equivalents 0.1074
_diffrn_reflns_av_unetI/netI 0.0814
_diffrn_reflns_limit_h_max 11
_diffrn_reflns_limit_h_min -12
_diffrn_reflns_limit_k_max 17
_diffrn_reflns_limit_k_min -17
_diffrn_reflns_limit_l_max 20
_diffrn_reflns_limit_l_min -20
_diffrn_reflns_number 36206
_diffrn_reflns_theta_full 25.242
_diffrn_reflns_theta_max 27.444
_diffrn_reflns_theta_min 2.216
_exptl_absorpt_coefficient_mu 1.029
_exptl_absorpt_correction_T_max 0.980
_exptl_absorpt_correction_T_min 0.841
_exptl_absorpt_correction_type multi-scan
_exptl_absorpt_process_details
;
  [Sheldrick, G.M. (2014). SADABS Bruker AXS Inc., Madison, Wisconsin, USA]
;
_exptl_crystal_colour orange
_exptl_crystal_density_diffrn 1.602
_exptl_crystal_description stick
_exptl_crystal_F_000 882
_exptl_crystal_size_max 1.000
_exptl_crystal_size_mid 0.045
_exptl_crystal_size_min 0.020
_refine_diff_density_max 2.010
_refine_diff_density_min -1.548
_refine_diff_density_rms 0.125
_refine_ls_extinction_method none
_refine_ls_goodness_of_fit_ref 1.028
_refine_ls_hydrogen_treatment mixed
_refine_ls_matrix_type full
_refine_ls_number_parameters 442
_refine_ls_number_reflns 8146
_refine_ls_number_restraints 3
_refine_ls_restrained_S_all 1.031
_refine_ls_R_factor_all 0.1258
_refine_ls_R_factor_gt 0.0707
_refine_ls_shift/su_max 0.002
_refine_ls_shift/su_mean 0.000
_refine_ls_structure_factor_coef Fsqd
_refine_ls_weighting_details 'w=1/[\s^2^(Fo^2^)+(0.0971P)^2^+6.7616P] where P=(Fo^2^+2Fc^2^)/3'
_refine_ls_weighting_scheme calc
_refine_ls_wR_factor_gt 0.1821
_refine_ls_wR_factor_ref 0.2126
_reflns_number_gt 5127
_reflns_number_total 8146
_reflns_threshold_expression >2sigma(I)
_cod_data_source_file d2dt02375j2.cif
_cod_data_source_block HD11
_cod_original_formula_sum 'C31 H31 Cu F6 N1 O3 S6'
_cod_database_code 7711502

loop_
_space_group_symop_operation_xyz
'x, y, z'
'-x, -y, -z'

loop_
_atom_site_label
_atom_site_type_symbol
_atom_site_fract_x
_atom_site_fract_y
_atom_site_fract_z
_atom_site_U_iso_or_equiv
_atom_site_adp_type
_atom_site_occupancy
_atom_site_site_symmetry_order
_atom_site_calc_flag
_atom_site_refinement_flags_posn
_atom_site_refinement_flags_adp
_atom_site_refinement_flags_occupancy
_atom_site_disorder_assembly
_atom_site_disorder_group
C1 C 0.9905(13) 0.1811(10) 0.5786(9) 0.104(4) Uani 1 1 d . . . . .
H1A H 1.0018 0.2396 0.6418 0.156 Uiso 1 1 calc R U . . .
H1B H 0.8875 0.1541 0.5384 0.156 Uiso 1 1 calc R U . . .
H1C H 1.0328 0.1243 0.5900 0.156 Uiso 1 1 calc R U . . .
C2 C 1.0685(11) 0.2210(7) 0.5242(8) 0.074(3) Uani 1 1 d . . . . .
H2A H 1.0266 0.2798 0.5153 0.089 Uiso 1 1 calc R U . . .
H2B H 1.1716 0.2501 0.5668 0.089 Uiso 1 1 calc R U . . .
C3 C 1.0606(11) 0.1413(7) 0.4277(7) 0.074(3) Uani 1 1 d . . . . .
H3A H 0.9576 0.1121 0.3850 0.089 Uiso 1 1 calc R U . . .
H3B H 1.1028 0.0825 0.4365 0.089 Uiso 1 1 calc R U . . .
C4 C 1.0580(7) 0.2878(5) 0.3460(5) 0.0364(14) Uani 1 1 d . . . . .
C5 C 1.1099(7) 0.3950(5) 0.3988(4) 0.0320(13) Uani 1 1 d . . . . .
C6 C 1.2919(8) 0.5950(6) 0.5311(5) 0.0499(18) Uani 1 1 d . . . . .
H6A H 1.2880 0.6094 0.4745 0.060 Uiso 1 1 calc R U . . .
H6B H 1.2095 0.6178 0.5508 0.060 Uiso 1 1 calc R U . . .
C7 C 1.4333(9) 0.6565(8) 0.6163(6) 0.072(3) Uani 1 1 d . . . . .
H7A H 1.5156 0.6322 0.5973 0.087 Uiso 1 1 calc R U . . .
H7B H 1.4358 0.6440 0.6737 0.087 Uiso 1 1 calc R U . . .
C8 C 1.4467(12) 0.7787(8) 0.6445(8) 0.102(4) Uani 1 1 d . . . . .
H8A H 1.5377 0.8183 0.6994 0.154 Uiso 1 1 calc R U . . .
H8B H 1.4451 0.7907 0.5878 0.154 Uiso 1 1 calc R U . . .
H8C H 1.3655 0.8026 0.6639 0.154 Uiso 1 1 calc R U . . .
C9 C 0.8524(6) 0.3726(5) 0.2702(4) 0.0301(12) Uani 1 1 d . . . . .
C10 C 0.7327(6) 0.3921(5) 0.2146(4) 0.0287(12) Uani 1 1 d . . . . .
C11 C 0.4781(6) 0.3743(4) 0.0837(4) 0.0234(11) Uani 1 1 d . . . . .
C12 C 0.5401(6) 0.4860(4) 0.1390(4) 0.0233(11) Uani 1 1 d . . . . .
C13 C 0.4676(6) 0.5628(4) 0.1200(4) 0.0224(11) Uani 1 1 d . . . . .
H13 H 0.5093 0.6362 0.1559 0.027 Uiso 1 1 calc R U . . .
C14 C 0.3296(6) 0.5240(4) 0.0446(4) 0.0224(11) Uani 1 1 d . . . . .
C15 C 0.2650(6) 0.4127(4) -0.0100(4) 0.0213(11) Uani 1 1 d . . . . .
C16 C 0.3398(6) 0.3358(4) 0.0087(4) 0.0226(11) Uani 1 1 d . . . . .
H16 H 0.2986 0.2624 -0.0275 0.027 Uiso 1 1 calc R U . . .
C17 C 0.1134(6) 0.4990(4) -0.0639(4) 0.0230(11) Uani 1 1 d . . . . .
C18 C -0.0096(6) 0.5343(4) -0.1164(4) 0.0229(11) Uani 1 1 d . . . . .
C19 C -0.1388(6) 0.4672(4) -0.1908(4) 0.0270(12) Uani 1 1 d . . . . .
H19 H -0.1545 0.3930 -0.2120 0.032 Uiso 1 1 calc R U . . .
C20 C -0.2451(6) 0.5139(5) -0.2333(4) 0.0291(12) Uani 1 1 d . . . . .
H20 H -0.3343 0.4710 -0.2828 0.035 Uiso 1 1 calc R U . . .
C21 C -0.2180(6) 0.6247(5) -0.2016(4) 0.0318(13) Uani 1 1 d . . . . .
H21 H -0.2880 0.6567 -0.2300 0.038 Uiso 1 1 calc R U . . .
C22 C -0.0850(6) 0.6867(5) -0.1270(4) 0.0286(12) Uani 1 1 d . . . . .
H22 H -0.0663 0.7610 -0.1055 0.034 Uiso 1 1 calc R U . . .
C23 C 0.2439(7) 1.0287(5) 0.0265(5) 0.0399(15) Uani 1 1 d . . . . .
C24 C 0.2877(6) 0.9385(4) 0.0552(4) 0.0295(12) Uani 1 1 d . . . . .
C25 C 0.4293(7) 0.9571(5) 0.1219(5) 0.0361(14) Uani 1 1 d . . . . .
H25 H 0.4933 1.0224 0.1453 0.043 Uiso 1 1 calc R U . . .
C26 C 0.4782(6) 0.8826(4) 0.1546(5) 0.0309(13) Uani 1 1 d . . . . .
C27 C 0.6343(7) 0.9125(5) 0.2321(5) 0.0405(15) Uani 1 1 d . . . . .
C28 C 0.0897(11) 0.8648(8) 0.1998(6) 0.076(3) Uani 1 1 d . . . . .
H28A H 0.0472 0.8662 0.2482 0.114 Uiso 1 1 calc R U . . .
H28B H 0.1826 0.9153 0.2333 0.114 Uiso 1 1 calc R U . . .
H28C H 0.0242 0.8843 0.1522 0.114 Uiso 1 1 calc R U . . .
C29 C -0.4967(15) 0.2466(7) -0.3918(9) 0.117(3) Uani 1 1 d D . . . .
H29A H -0.5776 0.2810 -0.4068 0.176 Uiso 1 1 calc R U . . .
H29B H -0.4664 0.2595 -0.3228 0.176 Uiso 1 1 calc R U . . .
H29C H -0.4156 0.2756 -0.4033 0.176 Uiso 1 1 calc R U . . .
C30 C -0.5425(13) 0.1313(8) -0.4559(9) 0.117(3) Uani 1 1 d D . . . .
H30A H -0.5771 0.1218 -0.5246 0.140 Uiso 1 1 calc R U . . .
H30B H -0.6275 0.1058 -0.4447 0.140 Uiso 1 1 calc R U . . .
C31 C -0.4356(14) 0.0539(8) -0.4492(10) 0.117(3) Uani 1 1 d D . . . .
H31A H -0.4104 0.0460 -0.3875 0.140 Uiso 1 1 calc R U . . .
H31B H -0.3473 0.0715 -0.4611 0.140 Uiso 1 1 calc R U . . .
N3 N 0.2303(5) 0.5779(3) 0.0090(3) 0.0225(9) Uani 1 1 d . . . . .
N2 N 0.0173(5) 0.6427(4) -0.0850(3) 0.0252(10) Uani 1 1 d . . . . .
N1 N 0.1271(5) 0.3991(3) -0.0784(3) 0.0236(9) Uani 1 1 d . . . . .
O1 O 0.4093(4) 0.7910(3) 0.1318(3) 0.0305(9) Uani 1 1 d . . . . .
O2 O 0.1877(4) 0.8570(3) 0.0171(3) 0.0303(9) Uani 1 1 d . . . . .
O3 O 0.1092(4) 0.7727(4) 0.1554(4) 0.0364(11) Uani 1 1 d . . . . .
F1 F 0.1157(5) 1.0005(4) -0.0452(4) 0.0715(14) Uani 1 1 d . . . . .
F2 F 0.3389(6) 1.0607(5) -0.0069(5) 0.097(2) Uani 1 1 d . . . . .
F3 F 0.2420(8) 1.1131(4) 0.1021(4) 0.108(2) Uani 1 1 d . . . . .
F4 F 0.6920(5) 0.8308(4) 0.2308(4) 0.091(2) Uani 1 1 d . . . . .
F5 F 0.7275(6) 0.9737(6) 0.2191(5) 0.124(3) Uani 1 1 d . . . . .
F6 F 0.6398(6) 0.9701(6) 0.3208(4) 0.115(3) Uani 1 1 d . . . . .
Cu1 Cu 0.20970(7) 0.72303(5) 0.02958(5) 0.0244(2) Uani 1 1 d . . . . .
S1 S 1.2788(2) 0.45312(16) 0.49561(15) 0.0535(5) Uani 1 1 d . . . . .
S2 S 1.1557(2) 0.19070(16) 0.36193(15) 0.0568(5) Uani 1 1 d . . . . .
S3 S 0.88076(17) 0.24250(12) 0.25204(12) 0.0353(4) Uani 1 1 d . . . . .
S4 S 0.99556(16) 0.47817(12) 0.36769(11) 0.0319(3) Uani 1 1 d . . . . .
S5 S 0.71147(16) 0.52398(11) 0.23549(11) 0.0309(3) Uani 1 1 d . . . . .
S6 S 0.58665(16) 0.28863(11) 0.11691(11) 0.0312(3) Uani 1 1 d . . . . .
H3 H 0.040(8) 0.734(6) 0.148(5) 0.050 Uiso 1 1 d . . . . .

loop_
_atom_site_aniso_label
_atom_site_aniso_U_11
_atom_site_aniso_U_22
_atom_site_aniso_U_33
_atom_site_aniso_U_23
_atom_site_aniso_U_13
_atom_site_aniso_U_12
C1 0.094(9) 0.113(9) 0.118(9) 0.076(8) 0.028(7) -0.010(7)
C2 0.086(7) 0.055(5) 0.090(7) 0.040(5) 0.032(6) 0.013(5)
C3 0.086(7) 0.047(5) 0.076(6) 0.036(5) 0.001(5) 0.014(4)
C4 0.034(4) 0.043(4) 0.037(3) 0.020(3) 0.014(3) 0.023(3)
C5 0.029(3) 0.044(3) 0.031(3) 0.021(3) 0.013(3) 0.020(3)
C6 0.040(4) 0.057(4) 0.050(4) 0.017(4) 0.022(3) 0.003(3)
C7 0.039(4) 0.106(8) 0.054(5) 0.015(5) 0.022(4) 0.007(5)
C8 0.083(8) 0.079(7) 0.093(8) -0.013(6) 0.040(6) -0.034(6)
C9 0.031(3) 0.033(3) 0.038(3) 0.022(3) 0.018(3) 0.014(2)
C10 0.027(3) 0.036(3) 0.034(3) 0.023(3) 0.013(2) 0.013(2)
C11 0.024(3) 0.022(3) 0.031(3) 0.015(2) 0.013(2) 0.009(2)
C12 0.022(3) 0.026(3) 0.026(3) 0.013(2) 0.011(2) 0.006(2)
C13 0.023(3) 0.016(2) 0.028(3) 0.008(2) 0.011(2) 0.002(2)
C14 0.022(3) 0.022(3) 0.030(3) 0.015(2) 0.012(2) 0.008(2)
C15 0.022(3) 0.021(2) 0.027(3) 0.013(2) 0.014(2) 0.005(2)
C16 0.023(3) 0.020(2) 0.033(3) 0.015(2) 0.015(2) 0.007(2)
C17 0.022(3) 0.023(3) 0.032(3) 0.015(2) 0.016(2) 0.008(2)
C18 0.021(3) 0.025(3) 0.029(3) 0.015(2) 0.013(2) 0.009(2)
C19 0.024(3) 0.027(3) 0.030(3) 0.015(2) 0.007(2) 0.001(2)
C20 0.020(3) 0.038(3) 0.027(3) 0.014(3) 0.005(2) 0.003(2)
C21 0.026(3) 0.045(3) 0.035(3) 0.026(3) 0.012(3) 0.014(3)
C22 0.027(3) 0.029(3) 0.040(3) 0.022(3) 0.014(3) 0.010(2)
C23 0.032(4) 0.030(3) 0.065(4) 0.027(3) 0.019(3) 0.007(3)
C24 0.032(3) 0.023(3) 0.040(3) 0.016(3) 0.020(3) 0.007(2)
C25 0.028(3) 0.021(3) 0.054(4) 0.016(3) 0.010(3) 0.001(2)
C26 0.024(3) 0.025(3) 0.039(3) 0.010(3) 0.010(3) 0.005(2)
C27 0.033(4) 0.029(3) 0.048(4) 0.014(3) 0.004(3) 0.001(3)
C28 0.106(8) 0.075(6) 0.048(5) 0.019(4) 0.046(5) -0.010(6)
C29 0.142(7) 0.097(5) 0.126(6) 0.046(5) 0.072(6) 0.024(5)
C30 0.142(7) 0.097(5) 0.126(6) 0.046(5) 0.072(6) 0.024(5)
C31 0.142(7) 0.097(5) 0.126(6) 0.046(5) 0.072(6) 0.024(5)
N3 0.021(2) 0.021(2) 0.028(2) 0.0132(19) 0.0089(19) 0.0052(18)
N2 0.023(2) 0.025(2) 0.036(3) 0.019(2) 0.013(2) 0.0058(18)
N1 0.023(2) 0.023(2) 0.028(2) 0.0132(19) 0.0103(19) 0.0051(18)
O1 0.027(2) 0.0237(19) 0.037(2) 0.0146(18) 0.0046(17) 0.0046(16)
O2 0.024(2) 0.025(2) 0.047(2) 0.0219(19) 0.0119(18) 0.0056(16)
O3 0.018(2) 0.041(3) 0.074(3) 0.045(3) 0.021(2) 0.0074(18)
F1 0.054(3) 0.054(3) 0.106(4) 0.057(3) 0.000(3) 0.005(2)
F2 0.068(3) 0.109(4) 0.184(6) 0.124(5) 0.056(4) 0.029(3)
F3 0.175(7) 0.053(3) 0.088(4) 0.027(3) 0.034(4) 0.074(4)
F4 0.042(3) 0.046(3) 0.119(4) 0.014(3) -0.028(3) 0.011(2)
F5 0.038(3) 0.186(7) 0.146(6) 0.120(6) -0.024(3) -0.035(4)
F6 0.071(4) 0.160(6) 0.043(3) -0.009(3) -0.004(3) 0.048(4)
Cu1 0.0204(4) 0.0200(3) 0.0356(4) 0.0157(3) 0.0086(3) 0.0055(2)
S1 0.0364(10) 0.0593(11) 0.0526(11) 0.0216(9) 0.0024(8) 0.0192(9)
S2 0.0553(12) 0.0540(11) 0.0607(12) 0.0269(10) 0.0134(9) 0.0359(10)
S3 0.0354(9) 0.0343(8) 0.0403(9) 0.0211(7) 0.0111(7) 0.0144(7)
S4 0.0279(8) 0.0352(8) 0.0357(8) 0.0191(7) 0.0097(6) 0.0118(6)
S5 0.0257(8) 0.0275(7) 0.0370(8) 0.0169(6) 0.0040(6) 0.0070(6)
S6 0.0290(8) 0.0253(7) 0.0400(8) 0.0185(6) 0.0069(6) 0.0095(6)

loop_
_atom_type_symbol
_atom_type_description
_atom_type_scat_dispersion_real
_atom_type_scat_dispersion_imag
_atom_type_scat_source
C C 0.0030 0.0020 'International Tables Vol C Tables 4.2.6.8 and 6.1.1.4'
H H 0.0000 0.0000 'International Tables Vol C Tables 4.2.6.8 and 6.1.1.4'
N N 0.0060 0.0030 'International Tables Vol C Tables 4.2.6.8 and 6.1.1.4'
O O 0.0110 0.0060 'International Tables Vol C Tables 4.2.6.8 and 6.1.1.4'
F F 0.0170 0.0100 'International Tables Vol C Tables 4.2.6.8 and 6.1.1.4'
Cu Cu 0.3200 1.2650 'International Tables Vol C Tables 4.2.6.8 and 6.1.1.4'
S S 0.1250 0.1230 'International Tables Vol C Tables 4.2.6.8 and 6.1.1.4'

loop_
_geom_angle_atom_site_label_1
_geom_angle_atom_site_label_2
_geom_angle_atom_site_label_3
_geom_angle
_geom_angle_site_symmetry_1
_geom_angle_site_symmetry_3
_geom_angle_publ_flag
C3 C2 C1 115.7(9) . . ?
C2 C3 S2 115.3(6) . . ?
C5 C4 S2 124.5(5) . . ?
C5 C4 S3 117.7(4) . . ?
S2 C4 S3 117.8(4) . . ?
C4 C5 S1 123.7(5) . . ?
C4 C5 S4 117.0(5) . . ?
S1 C5 S4 119.3(4) . . ?
C7 C6 S1 109.6(6) . . ?
C6 C7 C8 109.4(8) . . ?
C10 C9 S4 121.3(5) . . ?
C10 C9 S3 123.9(5) . . ?
S4 C9 S3 114.8(3) . . ?
C9 C10 S6 122.6(5) . . ?
C9 C10 S5 121.8(5) . . ?
S6 C10 S5 115.6(3) . . ?
C16 C11 C12 121.5(5) . . ?
C16 C11 S6 122.7(4) . . ?
C12 C11 S6 115.8(4) . . ?
C13 C12 C11 122.0(5) . . ?
C13 C12 S5 121.1(4) . . ?
C11 C12 S5 116.8(4) . . ?
C14 C13 C12 116.3(5) . . ?
N3 C14 C13 130.6(5) . . ?
N3 C14 C15 107.1(5) . . ?
C13 C14 C15 122.3(5) . . ?
N1 C15 C16 129.9(5) . . ?
N1 C15 C14 109.0(4) . . ?
C16 C15 C14 121.0(5) . . ?
C11 C16 C15 116.8(5) . . ?
N1 C17 N3 115.1(5) . . ?
N1 C17 C18 128.5(5) . . ?
N3 C17 C18 116.4(4) . . ?
N2 C18 C19 122.4(5) . . ?
N2 C18 C17 112.4(5) . . ?
C19 C18 C17 125.2(5) . . ?
C18 C19 C20 117.9(5) . . ?
C21 C20 C19 119.9(5) . . ?
C22 C21 C20 118.9(5) . . ?
N2 C22 C21 121.7(5) . . ?
F3 C23 F1 107.8(6) . . ?
F3 C23 F2 106.3(6) . . ?
F1 C23 F2 105.4(6) . . ?
F3 C23 C24 111.9(6) . . ?
F1 C23 C24 113.8(5) . . ?
F2 C23 C24 111.2(5) . . ?
O2 C24 C25 127.7(5) . . ?
O2 C24 C23 114.7(5) . . ?
C25 C24 C23 117.5(5) . . ?
C26 C25 C24 122.1(5) . . ?
O1 C26 C25 128.4(6) . . ?
O1 C26 C27 113.2(5) . . ?
C25 C26 C27 118.4(5) . . ?
F6 C27 F4 108.8(7) . . ?
F6 C27 F5 103.4(7) . . ?
F4 C27 F5 105.5(7) . . ?
F6 C27 C26 112.2(6) . . ?
F4 C27 C26 114.0(5) . . ?
F5 C27 C26 112.3(6) . . ?
C29 C30 C31 121.6(9) . . ?
C30 C31 C31 91.3(10) . 2_454 ?
C17 N3 C14 104.7(4) . . ?
C17 N3 Cu1 114.9(3) . . ?
C14 N3 Cu1 140.3(4) . . ?
C22 N2 C18 119.2(5) . . ?
C22 N2 Cu1 126.2(4) . . ?
C18 N2 Cu1 114.5(3) . . ?
C17 N1 C15 103.9(4) . . ?
C26 O1 Cu1 124.4(4) . . ?
C24 O2 Cu1 125.5(4) . . ?
C28 O3 Cu1 124.2(4) . . ?
N3 Cu1 O2 166.10(18) . . ?
N3 Cu1 O1 94.42(17) . . ?
O2 Cu1 O1 91.15(16) . . ?
N3 Cu1 N2 81.67(18) . . ?
O2 Cu1 N2 91.53(17) . . ?
O1 Cu1 N2 173.40(18) . . ?
N3 Cu1 O3 101.25(16) . . ?
O2 Cu1 O3 91.45(15) . . ?
O1 Cu1 O3 90.22(16) . . ?
N2 Cu1 O3 95.74(17) . . ?
C5 S1 C6 103.5(3) . . ?
C4 S2 C3 101.6(4) . . ?
C9 S3 C4 94.8(3) . . ?
C5 S4 C9 95.7(3) . . ?
C12 S5 C10 95.8(3) . . ?
C10 S6 C11 95.9(3) . . ?

loop_
_geom_bond_atom_site_label_1
_geom_bond_atom_site_label_2
_geom_bond_distance
_geom_bond_site_symmetry_2
_geom_bond_publ_flag
C1 C2 1.523(13) . ?
C2 C3 1.441(13) . ?
C3 S2 1.854(10) . ?
C4 C5 1.344(9) . ?
C4 S2 1.745(6) . ?
C4 S3 1.763(6) . ?
C5 S1 1.728(6) . ?
C5 S4 1.750(6) . ?
C6 C7 1.491(10) . ?
C6 S1 1.796(8) . ?
C7 C8 1.551(14) . ?
C9 C10 1.338(8) . ?
C9 S4 1.753(6) . ?
C9 S3 1.757(6) . ?
C10 S6 1.754(6) . ?
C10 S5 1.756(6) . ?
C11 C16 1.385(8) . ?
C11 C12 1.414(7) . ?
C11 S6 1.758(5) . ?
C12 C13 1.388(7) . ?
C12 S5 1.747(5) . ?
C13 C14 1.386(7) . ?
C14 N3 1.374(6) . ?
C14 C15 1.413(7) . ?
C15 N1 1.382(7) . ?
C15 C16 1.398(7) . ?
C17 N1 1.330(6) . ?
C17 N3 1.359(7) . ?
C17 C18 1.460(7) . ?
C18 N2 1.357(7) . ?
C18 C19 1.378(8) . ?
C19 C20 1.389(8) . ?
C20 C21 1.387(8) . ?
C21 C22 1.383(8) . ?
C22 N2 1.335(7) . ?
C23 F3 1.291(8) . ?
C23 F1 1.304(8) . ?
C23 F2 1.324(8) . ?
C23 C24 1.527(8) . ?
C24 O2 1.245(7) . ?
C24 C25 1.384(8) . ?
C25 C26 1.370(8) . ?
C26 O1 1.254(7) . ?
C26 C27 1.531(8) . ?
C27 F6 1.271(8) . ?
C27 F4 1.286(7) . ?
C27 F5 1.319(8) . ?
C28 O3 1.241(10) . ?
C29 C30 1.451(8) . ?
C30 C31 1.548(9) . ?
C31 C31 1.73(2) 2_454 ?
N3 Cu1 1.933(4) . ?
N2 Cu1 2.014(5) . ?
O1 Cu1 1.973(4) . ?
O2 Cu1 1.955(4) . ?
O3 Cu1 2.334(5) . ?
